data_2237468
loop_
_publ_author_name
'Li, Zhengyi'
'Ma, Hongzhao'
'Lai, Yuan'
'Chen, Liang'
'Sun, Xiaoqiang'

_publ_section_title
;
 5,17-Diformyl-25,26,27,28-tetrapropoxycalix[4]arene
;
_journal_coeditor_code FJ2615
_journal_issue 3
_journal_name_full 'Acta Crystallographica Section E'
_journal_page_first o424
_journal_paper_doi 10.1107/S1600536813004625
_journal_volume 69
_journal_year 2013
_chemical_formula_iupac 'C42 H48 O6'
_chemical_formula_moiety 'C42 H48 O6'
_chemical_formula_sum 'C42 H48 O6'
_chemical_formula_weight 648.80
_chemical_name_systematic
;
5,17-Diformyl-25,26,27,28-tetrapropoxycalix[4]arene
;
_space_group_IT_number 61
_symmetry_cell_setting orthorhombic
_symmetry_space_group_name_Hall '-P 2ac 2ab'
_symmetry_space_group_name_H-M 'P b c a'
_atom_sites_solution_hydrogens geom
_atom_sites_solution_primary direct
_atom_sites_solution_secondary difmap
_audit_creation_method SHELXL-97
_cell_angle_alpha 90.00
_cell_angle_beta 90.00
_cell_angle_gamma 90.00
_cell_formula_units_Z 8
_cell_length_a 14.7121(15)
_cell_length_b 17.5133(19)
_cell_length_c 28.912(3)
_cell_measurement_reflns_used 6648
_cell_measurement_temperature 296(2)
_cell_measurement_theta_max 21.47
_cell_measurement_theta_min 2.33
_cell_volume 7449.4(14)
_computing_cell_refinement 'SAINT (Bruker, 2000)'
_computing_data_collection 'SMART (Bruker, 2000)'
_computing_data_reduction 'SAINT (Bruker, 2000)'
_computing_molecular_graphics 'SHELXTL (Sheldrick, 2008)'
_computing_publication_material 'SHELXTL (Sheldrick, 2008)'
_computing_structure_refinement 'SHELXTL (Sheldrick, 2008)'
_computing_structure_solution 'SHELXTL (Sheldrick, 2008)'
_diffrn_ambient_temperature 296(2)
_diffrn_measured_fraction_theta_full 0.998
_diffrn_measured_fraction_theta_max 0.998
_diffrn_measurement_device_type 'Bruker SMART CCD area-detector'
_diffrn_measurement_method 'phi and omega scans'
_diffrn_radiation_monochromator graphite
_diffrn_radiation_source 'fine-focus sealed tube'
_diffrn_radiation_type MoK\a
_diffrn_radiation_wavelength 0.71073
_diffrn_reflns_av_R_equivalents 0.0852
_diffrn_reflns_av_sigmaI/netI 0.0623
_diffrn_reflns_limit_h_max 13
_diffrn_reflns_limit_h_min -17
_diffrn_reflns_limit_k_max 21
_diffrn_reflns_limit_k_min -21
_diffrn_reflns_limit_l_max 35
_diffrn_reflns_limit_l_min -31
_diffrn_reflns_number 41325
_diffrn_reflns_theta_full 25.50
_diffrn_reflns_theta_max 25.50
_diffrn_reflns_theta_min 1.94
_exptl_absorpt_coefficient_mu 0.076
_exptl_absorpt_correction_T_max 0.9887
_exptl_absorpt_correction_T_min 0.9850
_exptl_absorpt_correction_type multi-scan
_exptl_absorpt_process_details '(SADABS; Bruker, 2000)'
_exptl_crystal_colour colourless
_exptl_crystal_density_diffrn 1.157
_exptl_crystal_density_method 'not measured'
_exptl_crystal_description block
_exptl_crystal_F_000 2784
_exptl_crystal_size_max 0.20
_exptl_crystal_size_mid 0.18
_exptl_crystal_size_min 0.15
_refine_diff_density_max 0.343
_refine_diff_density_min -0.224
_refine_ls_extinction_method none
_refine_ls_goodness_of_fit_ref 1.001
_refine_ls_hydrogen_treatment constr
_refine_ls_matrix_type full
_refine_ls_number_parameters 437
_refine_ls_number_reflns 6924
_refine_ls_number_restraints 1
_refine_ls_restrained_S_all 1.001
_refine_ls_R_factor_all 0.1179
_refine_ls_R_factor_gt 0.0655
_refine_ls_shift/su_max 0.000
_refine_ls_shift/su_mean 0.000
_refine_ls_structure_factor_coef Fsqd
_refine_ls_weighting_details 'calc w=1/[\s^2^(Fo^2^)+(0.1343P)^2^+0.0500P] where P=(Fo^2^+2Fc^2^)/3'
_refine_ls_weighting_scheme calc
_refine_ls_wR_factor_gt 0.1903
_refine_ls_wR_factor_ref 0.2200
_reflns_number_gt 3908
_reflns_number_total 6924
_reflns_threshold_expression I>2sigma(I)
_cod_data_source_file fj2615.cif
_cod_data_source_block I
_cod_original_cell_volume 7449.5(14)
_cod_database_code 2237468
_cod_database_fobs_code 2237468

loop_
_symmetry_equiv_pos_as_xyz
'x, y, z'
'-x+1/2, -y, z+1/2'
'-x, y+1/2, -z+1/2'
'x+1/2, -y+1/2, -z'
'-x, -y, -z'
'x-1/2, y, -z-1/2'
'x, -y-1/2, z-1/2'
'-x-1/2, y-1/2, z'

loop_
_atom_site_type_symbol
_atom_site_label
_atom_site_fract_x
_atom_site_fract_y
_atom_site_fract_z
_atom_site_U_iso_or_equiv
_atom_site_adp_type
_atom_site_calc_flag
_atom_site_refinement_flags
_atom_site_occupancy
_atom_site_symmetry_multiplicity
O O6 0.75730(12) 0.16233(10) 0.59545(6) 0.0746(5) Uani d . 1 1
O O4 0.98908(12) 0.13116(9) 0.59448(6) 0.0711(5) Uani d . 1 1
O O5 0.91208(13) 0.31123(10) 0.61795(7) 0.0767(5) Uani d U 1 1
O O3 1.14504(13) 0.28445(10) 0.60310(7) 0.0763(5) Uani d . 1 1
O O2 0.86628(16) 0.06906(13) 0.80074(8) 0.1001(7) Uani d . 1 1
C C1 0.88905(18) 0.36103(13) 0.65298(9) 0.0620(6) Uani d U 1 1
C C11 0.84777(15) 0.08053(13) 0.70120(9) 0.0592(6) Uani d . 1 1
H H11 0.8748 0.0356 0.7114 0.071 Uiso calc R 1 1
C C10 0.82985(15) 0.13841(13) 0.73289(9) 0.0566(6) Uani d . 1 1
C C12 0.82641(15) 0.08821(13) 0.65480(9) 0.0572(6) Uani d . 1 1
C C26 1.07862(15) 0.21843(14) 0.73661(9) 0.0614(6) Uani d . 1 1
C C25 1.06269(16) 0.29248(14) 0.72202(9) 0.0639(7) Uani d . 1 1
H H25 1.0380 0.3275 0.7426 0.077 Uiso calc R 1 1
C C24 1.08283(16) 0.31549(13) 0.67726(9) 0.0605(6) Uani d . 1 1
C C9 0.79508(15) 0.20714(12) 0.71674(9) 0.0573(6) Uani d . 1 1
H H9 0.7875 0.2474 0.7373 0.069 Uiso calc R 1 1
C C13 0.78363(15) 0.15595(13) 0.64102(9) 0.0580(6) Uani d . 1 1
C C23 1.12262(16) 0.26208(14) 0.64775(9) 0.0609(6) Uani d . 1 1
C C6 0.80146(18) 0.35706(13) 0.67044(10) 0.0656(7) Uani d . 1 1
C C27 1.11350(16) 0.16595(14) 0.70534(9) 0.0634(7) Uani d . 1 1
H H27 1.1218 0.1157 0.7148 0.076 Uiso calc R 1 1
O O1 1.02457(15) 0.23488(13) 0.81322(7) 0.0954(6) Uani d . 1 1
C C20 1.01733(18) 0.06375(13) 0.61494(8) 0.0602(6) Uani d . 1 1
C C2 0.95571(18) 0.40740(13) 0.67259(10) 0.0658(7) Uani d . 1 1
C C22 1.13630(15) 0.18610(14) 0.66045(9) 0.0598(6) Uani d . 1 1
C C8 0.77141(15) 0.21727(13) 0.67091(9) 0.0590(6) Uani d . 1 1
C C14 0.85238(18) 0.02586(14) 0.62104(9) 0.0697(7) Uani d . 1 1
H H14A 0.8172 -0.0198 0.6274 0.084 Uiso calc R 1 1
H H14B 0.8390 0.0422 0.5897 0.084 Uiso calc R 1 1
C C42 0.84557(16) 0.12809(16) 0.78227(10) 0.0681(7) Uani d . 1 1
H H42 0.8390 0.1708 0.8011 0.082 Uiso calc R 1 1
C C15 0.95255(17) 0.00841(13) 0.62548(9) 0.0631(7) Uani d . 1 1
C C7 0.73768(17) 0.29499(14) 0.65468(10) 0.0719(7) Uani d . 1 1
H H7A 0.7336 0.2954 0.6212 0.086 Uiso calc R 1 1
H H7B 0.6774 0.3044 0.6671 0.086 Uiso calc R 1 1
C C28 1.05459(18) 0.39427(14) 0.66110(11) 0.0760(8) Uani d . 1 1
H H28A 1.0917 0.4327 0.6762 0.091 Uiso calc R 1 1
H H28B 1.0637 0.3986 0.6280 0.091 Uiso calc R 1 1
C C21 1.16861(17) 0.12626(15) 0.62629(10) 0.0706(7) Uani d . 1 1
H H21A 1.1682 0.1474 0.5953 0.085 Uiso calc R 1 1
H H21B 1.2304 0.1114 0.6337 0.085 Uiso calc R 1 1
C C19 1.10750(18) 0.05747(14) 0.62828(9) 0.0636(7) Uani d . 1 1
C C18 1.1346(2) -0.01116(16) 0.64855(10) 0.0752(8) Uani d . 1 1
H H18 1.1951 -0.0178 0.6571 0.090 Uiso calc R 1 1
C C3 0.9293(2) 0.45609(14) 0.70747(11) 0.0797(8) Uani d . 1 1
H H3 0.9720 0.4886 0.7206 0.096 Uiso calc R 1 1
C C5 0.7783(2) 0.40644(15) 0.70581(10) 0.0775(8) Uani d . 1 1
H H5 0.7198 0.4052 0.7180 0.093 Uiso calc R 1 1
C C16 0.9842(2) -0.05922(14) 0.64578(10) 0.0772(8) Uani d . 1 1
H H16 0.9433 -0.0982 0.6523 0.093 Uiso calc R 1 1
C C17 1.0738(2) -0.06872(16) 0.65606(11) 0.0844(9) Uani d . 1 1
H H17 1.0938 -0.1149 0.6683 0.101 Uiso calc R 1 1
C C4 0.8413(2) 0.45786(16) 0.72333(11) 0.0860(9) Uani d . 1 1
H H4 0.8241 0.4933 0.7457 0.103 Uiso calc R 1 1
C C41 1.05586(19) 0.19441(17) 0.78352(11) 0.0760(8) Uani d . 1 1
H H41 1.0664 0.1436 0.7911 0.091 Uiso calc R 1 1
C C38 0.6601(2) 0.15937(19) 0.58853(11) 0.0884(9) Uani d . 1 1
H H38A 0.6466 0.1754 0.5572 0.106 Uiso calc R 1 1
H H38B 0.6314 0.1954 0.6094 0.106 Uiso calc R 1 1
C C33 1.0501(4) 0.1401(4) 0.51739(16) 0.173(2) Uani d . 1 1
H H33A 1.0788 0.1872 0.5273 0.207 Uiso calc R 1 1
H H33B 1.0928 0.0989 0.5230 0.207 Uiso calc R 1 1
C C32 0.9706(3) 0.1274(2) 0.54593(13) 0.1158(12) Uani d . 1 1
H H32A 0.9249 0.1653 0.5383 0.139 Uiso calc R 1 1
H H32B 0.9455 0.0776 0.5388 0.139 Uiso calc R 1 1
C C35 0.9231(3) 0.3447(2) 0.57389(13) 0.1139(12) Uani d . 1 1
H H35A 0.9649 0.3139 0.5558 0.137 Uiso calc R 1 1
H H35B 0.9498 0.3950 0.5775 0.137 Uiso calc R 1 1
C C39 0.6201(2) 0.0831(2) 0.59624(14) 0.1087(11) Uani d . 1 1
H H39A 0.6340 0.0662 0.6274 0.130 Uiso calc R 1 1
H H39B 0.6470 0.0469 0.5748 0.130 Uiso calc R 1 1
C C37 0.8426(4) 0.3775(5) 0.50134(19) 0.215(3) Uani d . 1 1
H H37A 0.8726 0.4262 0.5008 0.323 Uiso calc R 1 1
H H37B 0.7832 0.3824 0.4879 0.323 Uiso calc R 1 1
H H37C 0.8775 0.3413 0.4839 0.323 Uiso calc R 1 1
C C40 0.5179(3) 0.0840(3) 0.58954(17) 0.1420(16) Uani d . 1 1
H H40A 0.4911 0.1204 0.6103 0.213 Uiso calc R 1 1
H H40B 0.4937 0.0342 0.5959 0.213 Uiso calc R 1 1
H H40C 0.5040 0.0979 0.5582 0.213 Uiso calc R 1 1
C C29 1.2359(3) 0.3127(2) 0.59968(13) 0.1179(13) Uani d . 1 1
H H29A 1.2786 0.2723 0.6070 0.142 Uiso calc R 1 1
H H29B 1.2448 0.3539 0.6217 0.142 Uiso calc R 1 1
C C36 0.8345(3) 0.3518(4) 0.54810(17) 0.1536(18) Uani d . 1 1
H H36A 0.8047 0.3024 0.5481 0.184 Uiso calc R 1 1
H H36B 0.7955 0.3871 0.5647 0.184 Uiso calc R 1 1
C C34 1.0344(4) 0.1447(4) 0.46906(16) 0.207(3) Uani d . 1 1
H H34A 0.9974 0.1024 0.4595 0.311 Uiso calc R 1 1
H H34B 1.0914 0.1431 0.4530 0.311 Uiso calc R 1 1
H H34C 1.0037 0.1917 0.4621 0.311 Uiso calc R 1 1
C C31 1.2117(6) 0.4091(4) 0.5406(2) 0.224(3) Uani d . 1 1
H H31A 1.1523 0.3992 0.5282 0.337 Uiso calc R 1 1
H H31B 1.2478 0.4352 0.5179 0.337 Uiso calc R 1 1
H H31C 1.2063 0.4403 0.5677 0.337 Uiso calc R 1 1
C C30 1.2528(4) 0.3410(4) 0.55198(19) 0.178(2) Uani d . 1 1
H H30A 1.3179 0.3468 0.5479 0.214 Uiso calc R 1 1
H H30B 1.2324 0.3023 0.5303 0.214 Uiso calc R 1 1

loop_
_atom_site_aniso_label
_atom_site_aniso_U_11
_atom_site_aniso_U_22
_atom_site_aniso_U_33
_atom_site_aniso_U_12
_atom_site_aniso_U_13
_atom_site_aniso_U_23
O6 0.0729(12) 0.0742(12) 0.0766(12) -0.0064(9) -0.0042(9) 0.0019(10)
O4 0.0751(12) 0.0508(10) 0.0873(13) 0.0007(8) 0.0014(9) 0.0081(9)
O5 0.0787(13) 0.0567(11) 0.0945(14) 0.0011(9) -0.0069(10) -0.0133(10)
O3 0.0785(12) 0.0700(12) 0.0805(13) -0.0166(9) -0.0020(9) 0.0046(10)
O2 0.1230(18) 0.0842(15) 0.0930(15) 0.0323(13) -0.0075(12) 0.0146(12)
C1 0.0727(17) 0.0399(12) 0.0733(16) 0.0093(11) -0.0103(13) -0.0059(12)
C11 0.0534(14) 0.0419(12) 0.0823(18) -0.0012(10) 0.0040(12) 0.0014(12)
C10 0.0467(13) 0.0506(14) 0.0724(16) 0.0019(10) 0.0015(11) -0.0018(12)
C12 0.0516(13) 0.0436(13) 0.0763(17) -0.0072(10) 0.0053(11) -0.0038(12)
C26 0.0529(14) 0.0570(15) 0.0744(16) 0.0010(11) -0.0077(12) 0.0006(13)
C25 0.0556(14) 0.0537(15) 0.0825(18) -0.0016(11) -0.0064(12) -0.0102(13)
C24 0.0542(14) 0.0472(14) 0.0802(17) -0.0067(11) -0.0140(12) 0.0006(12)
C9 0.0526(13) 0.0431(13) 0.0762(17) 0.0008(10) 0.0005(11) -0.0075(12)
C13 0.0545(14) 0.0538(14) 0.0656(16) -0.0089(11) -0.0024(11) 0.0026(12)
C23 0.0536(14) 0.0595(15) 0.0697(16) -0.0120(11) -0.0071(12) -0.0013(13)
C6 0.0715(17) 0.0421(13) 0.0832(18) 0.0125(12) -0.0155(14) 0.0021(12)
C27 0.0570(15) 0.0491(14) 0.0841(18) 0.0059(11) -0.0073(12) 0.0021(13)
O1 0.1027(16) 0.0954(16) 0.0880(14) 0.0065(12) 0.0118(12) -0.0073(13)
C20 0.0727(17) 0.0428(13) 0.0649(15) 0.0022(12) 0.0119(12) -0.0082(11)
C2 0.0771(17) 0.0356(12) 0.0848(18) 0.0024(11) -0.0151(13) 0.0014(12)
C22 0.0493(13) 0.0527(14) 0.0774(17) -0.0021(10) -0.0044(11) -0.0036(13)
C8 0.0481(13) 0.0452(13) 0.0837(18) -0.0015(10) -0.0044(11) 0.0018(12)
C14 0.0741(17) 0.0510(14) 0.0840(18) -0.0116(12) 0.0090(13) -0.0123(13)
C42 0.0585(15) 0.0652(17) 0.0806(18) 0.0095(12) -0.0005(13) -0.0045(14)
C15 0.0722(17) 0.0449(13) 0.0722(16) 0.0002(12) 0.0131(12) -0.0099(12)
C7 0.0595(15) 0.0566(15) 0.099(2) 0.0061(12) -0.0153(13) 0.0031(14)
C28 0.0765(18) 0.0500(15) 0.102(2) -0.0113(13) -0.0134(15) -0.0018(14)
C21 0.0599(16) 0.0685(17) 0.0834(18) 0.0052(12) 0.0054(13) -0.0056(14)
C19 0.0701(17) 0.0505(14) 0.0702(16) 0.0068(12) 0.0108(12) -0.0087(12)
C18 0.0794(18) 0.0635(17) 0.0826(19) 0.0203(15) 0.0069(14) -0.0080(15)
C3 0.092(2) 0.0448(14) 0.102(2) 0.0049(14) -0.0246(17) -0.0098(15)
C5 0.0831(19) 0.0543(16) 0.095(2) 0.0209(14) 0.0003(15) 0.0026(15)
C16 0.097(2) 0.0399(14) 0.094(2) -0.0013(13) 0.0215(16) -0.0024(13)
C17 0.102(2) 0.0497(16) 0.101(2) 0.0205(16) 0.0168(18) 0.0045(15)
C4 0.111(3) 0.0561(17) 0.091(2) 0.0193(17) -0.0109(18) -0.0174(15)
C41 0.0706(18) 0.0704(18) 0.087(2) 0.0004(14) -0.0032(15) 0.0008(16)
C38 0.087(2) 0.090(2) 0.089(2) -0.0096(17) -0.0133(16) 0.0021(17)
C33 0.150(4) 0.257(7) 0.110(4) -0.012(4) 0.023(3) -0.004(4)
C32 0.139(3) 0.114(3) 0.094(3) 0.012(2) 0.012(2) 0.031(2)
C35 0.124(3) 0.124(3) 0.094(3) -0.001(2) -0.003(2) -0.019(2)
C39 0.103(3) 0.100(3) 0.123(3) -0.025(2) -0.024(2) 0.009(2)
C37 0.194(6) 0.329(10) 0.123(4) -0.008(6) 0.002(4) 0.032(5)
C40 0.099(3) 0.133(3) 0.194(4) -0.035(2) -0.046(3) 0.010(3)
C29 0.100(3) 0.137(3) 0.117(3) -0.047(2) 0.016(2) 0.016(3)
C36 0.151(4) 0.195(5) 0.115(3) -0.008(3) -0.009(3) 0.024(3)
C34 0.215(6) 0.300(9) 0.107(4) -0.033(6) 0.025(4) -0.003(5)
C31 0.376(11) 0.171(6) 0.127(4) -0.023(6) -0.033(5) 0.048(4)
C30 0.170(5) 0.214(6) 0.151(4) -0.078(5) 0.037(4) 0.046(4)

loop_
_atom_type_symbol
_atom_type_description
_atom_type_scat_dispersion_real
_atom_type_scat_dispersion_imag
_atom_type_scat_source
C C 0.0033 0.0016 'International Tables Vol C Tables 4.2.6.8 and 6.1.1.4'
H H 0.0000 0.0000 'International Tables Vol C Tables 4.2.6.8 and 6.1.1.4'
O O 0.0106 0.0060 'International Tables Vol C Tables 4.2.6.8 and 6.1.1.4'

loop_
_geom_angle_atom_site_label_1
_geom_angle_atom_site_label_2
_geom_angle_atom_site_label_3
_geom_angle
C13 O6 C38 114.1(2)
C20 O4 C32 115.9(2)
C1 O5 C35 115.4(2)
C23 O3 C29 112.6(2)
O5 C1 C6 117.7(2)
O5 C1 C2 119.6(2)
C6 C1 C2 122.4(2)
C12 C11 C10 121.6(2)
C12 C11 H11 119.2
C10 C11 H11 119.2
C9 C10 C11 118.7(2)
C9 C10 C42 119.7(2)
C11 C10 C42 121.6(2)
C11 C12 C13 117.4(2)
C11 C12 C14 119.8(2)
C13 C12 C14 122.7(2)
C25 C26 C27 119.0(2)
C25 C26 C41 121.0(2)
C27 C26 C41 120.0(2)
C26 C25 C24 121.4(2)
C26 C25 H25 119.3
C24 C25 H25 119.3
C25 C24 C23 117.7(2)
C25 C24 C28 119.6(2)
C23 C24 C28 122.5(2)
C8 C9 C10 121.8(2)
C8 C9 H9 119.1
C10 C9 H9 119.1
O6 C13 C8 119.7(2)
O6 C13 C12 117.8(2)
C8 C13 C12 122.4(2)
O3 C23 C24 118.6(2)
O3 C23 C22 118.7(2)
C24 C23 C22 122.6(2)
C5 C6 C1 117.9(2)
C5 C6 C7 121.4(3)
C1 C6 C7 120.3(2)
C22 C27 C26 122.1(2)
C22 C27 H27 119.0
C26 C27 H27 119.0
O4 C20 C19 118.3(2)
O4 C20 C15 118.8(2)
C19 C20 C15 122.6(2)
C3 C2 C1 117.4(3)
C3 C2 C28 121.9(2)
C1 C2 C28 120.0(2)
C27 C22 C23 117.0(2)
C27 C22 C21 120.6(2)
C23 C22 C21 122.2(2)
C9 C8 C13 117.7(2)
C9 C8 C7 119.5(2)
C13 C8 C7 122.8(2)
C15 C14 C12 109.7(2)
C15 C14 H14A 109.7
C12 C14 H14A 109.7
C15 C14 H14B 109.7
C12 C14 H14B 109.7
H14A C14 H14B 108.2
O2 C42 C10 125.6(3)
O2 C42 H42 117.2
C10 C42 H42 117.2
C20 C15 C16 116.9(2)
C20 C15 C14 120.5(2)
C16 C15 C14 122.0(2)
C6 C7 C8 110.41(19)
C6 C7 H7A 109.6
C8 C7 H7A 109.6
C6 C7 H7B 109.6
C8 C7 H7B 109.6
H7A C7 H7B 108.1
C2 C28 C24 109.6(2)
C2 C28 H28A 109.8
C24 C28 H28A 109.8
C2 C28 H28B 109.8
C24 C28 H28B 109.8
H28A C28 H28B 108.2
C19 C21 C22 110.0(2)
C19 C21 H21A 109.7
C22 C21 H21A 109.7
C19 C21 H21B 109.7
C22 C21 H21B 109.7
H21A C21 H21B 108.2
C20 C19 C18 117.3(2)
C20 C19 C21 119.9(2)
C18 C19 C21 122.3(3)
C17 C18 C19 121.0(3)
C17 C18 H18 119.5
C19 C18 H18 119.5
C4 C3 C2 121.7(3)
C4 C3 H3 119.2
C2 C3 H3 119.2
C6 C5 C4 120.7(3)
C6 C5 H5 119.6
C4 C5 H5 119.6
C17 C16 C15 121.1(3)
C17 C16 H16 119.5
C15 C16 H16 119.5
C16 C17 C18 120.6(3)
C16 C17 H17 119.7
C18 C17 H17 119.7
C3 C4 C5 119.5(3)
C3 C4 H4 120.2
C5 C4 H4 120.2
O1 C41 C26 125.5(3)
O1 C41 H41 117.3
C26 C41 H41 117.3
O6 C38 C39 114.0(3)
O6 C38 H38A 108.8
C39 C38 H38A 108.8
O6 C38 H38B 108.8
C39 C38 H38B 108.8
H38A C38 H38B 107.7
C34 C33 C32 116.0(5)
C34 C33 H33A 108.3
C32 C33 H33A 108.3
C34 C33 H33B 108.3
C32 C33 H33B 108.3
H33A C33 H33B 107.4
O4 C32 C33 113.4(4)
O4 C32 H32A 108.9
C33 C32 H32A 108.9
O4 C32 H32B 108.9
C33 C32 H32B 108.9
H32A C32 H32B 107.7
O5 C35 C36 112.4(4)
O5 C35 H35A 109.1
C36 C35 H35A 109.1
O5 C35 H35B 109.1
C36 C35 H35B 109.1
H35A C35 H35B 107.9
C38 C39 C40 111.5(3)
C38 C39 H39A 109.3
C40 C39 H39A 109.3
C38 C39 H39B 109.3
C40 C39 H39B 109.3
H39A C39 H39B 108.0
C36 C37 H37A 109.5
C36 C37 H37B 109.5
H37A C37 H37B 109.5
C36 C37 H37C 109.5
H37A C37 H37C 109.5
H37B C37 H37C 109.5
C39 C40 H40A 109.5
C39 C40 H40B 109.5
H40A C40 H40B 109.5
C39 C40 H40C 109.5
H40A C40 H40C 109.5
H40B C40 H40C 109.5
O3 C29 C30 109.7(3)
O3 C29 H29A 109.7
C30 C29 H29A 109.7
O3 C29 H29B 109.7
C30 C29 H29B 109.7
H29A C29 H29B 108.2
C37 C36 C35 114.9(4)
C37 C36 H36A 108.5
C35 C36 H36A 108.5
C37 C36 H36B 108.5
C35 C36 H36B 108.5
H36A C36 H36B 107.5
C33 C34 H34A 109.5
C33 C34 H34B 109.5
H34A C34 H34B 109.5
C33 C34 H34C 109.5
H34A C34 H34C 109.5
H34B C34 H34C 109.5
C30 C31 H31A 109.5
C30 C31 H31B 109.5
H31A C31 H31B 109.5
C30 C31 H31C 109.5
H31A C31 H31C 109.5
H31B C31 H31C 109.5
C31 C30 C29 115.9(6)
C31 C30 H30A 108.3
C29 C30 H30A 108.3
C31 C30 H30B 108.3
C29 C30 H30B 108.3
H30A C30 H30B 107.4

loop_
_geom_bond_atom_site_label_1
_geom_bond_atom_site_label_2
_geom_bond_distance
O6 C13 1.378(3)
O6 C38 1.445(3)
O4 C20 1.384(3)
O4 C32 1.432(4)
O5 C1 1.379(3)
O5 C35 1.411(4)
O3 C23 1.389(3)
O3 C29 1.429(4)
O2 C42 1.203(3)
C1 C6 1.386(4)
C1 C2 1.394(3)
C11 C12 1.384(3)
C11 C10 1.391(3)
C11 H11 0.9300
C10 C9 1.389(3)
C10 C42 1.458(4)
C12 C13 1.401(3)
C12 C14 1.514(3)
C26 C25 1.384(3)
C26 C27 1.388(3)
C26 C41 1.459(4)
C25 C24 1.388(4)
C25 H25 0.9300
C24 C23 1.395(3)
C24 C28 1.515(3)
C9 C8 1.382(3)
C9 H9 0.9300
C13 C8 1.390(3)
C23 C22 1.395(3)
C6 C5 1.382(4)
C6 C7 1.507(3)
C27 C22 1.386(3)
C27 H27 0.9300
O1 C41 1.205(3)
C20 C19 1.386(4)
C20 C15 1.393(3)
C2 C3 1.377(4)
C2 C28 1.510(4)
C22 C21 1.516(4)
C8 C7 1.523(3)
C14 C15 1.510(4)
C14 H14A 0.9700
C14 H14B 0.9700
C42 H42 0.9300
C15 C16 1.401(4)
C7 H7A 0.9700
C7 H7B 0.9700
C28 H28A 0.9700
C28 H28B 0.9700
C21 C19 1.504(4)
C21 H21A 0.9700
C21 H21B 0.9700
C19 C18 1.395(4)
C18 C17 1.365(4)
C18 H18 0.9300
C3 C4 1.373(4)
C3 H3 0.9300
C5 C4 1.388(4)
C5 H5 0.9300
C16 C17 1.363(4)
C16 H16 0.9300
C17 H17 0.9300
C4 H4 0.9300
C41 H41 0.9300
C38 C39 1.477(4)
C38 H38A 0.9700
C38 H38B 0.9700
C33 C34 1.418(6)
C33 C32 1.449(6)
C33 H33A 0.9700
C33 H33B 0.9700
C32 H32A 0.9700
C32 H32B 0.9700
C35 C36 1.508(6)
C35 H35A 0.9700
C35 H35B 0.9700
C39 C40 1.516(5)
C39 H39A 0.9700
C39 H39B 0.9700
C37 C36 1.430(7)
C37 H37A 0.9600
C37 H37B 0.9600
C37 H37C 0.9600
C40 H40A 0.9600
C40 H40B 0.9600
C40 H40C 0.9600
C29 C30 1.486(6)
C29 H29A 0.9700
C29 H29B 0.9700
C36 H36A 0.9700
C36 H36B 0.9700
C34 H34A 0.9600
C34 H34B 0.9600
C34 H34C 0.9600
C31 C30 1.377(8)
C31 H31A 0.9600
C31 H31B 0.9600
C31 H31C 0.9600
C30 H30A 0.9700
C30 H30B 0.9700

loop_
_geom_torsion_atom_site_label_1
_geom_torsion_atom_site_label_2
_geom_torsion_atom_site_label_3
_geom_torsion_atom_site_label_4
_geom_torsion
C35 O5 C1 C6 108.8(3)
C35 O5 C1 C2 -77.7(3)
C12 C11 C10 C9 -4.2(3)
C12 C11 C10 C42 175.0(2)
C10 C11 C12 C13 -1.7(3)
C10 C11 C12 C14 176.2(2)
C27 C26 C25 C24 -1.5(4)
C41 C26 C25 C24 -179.0(2)
C26 C25 C24 C23 -2.1(3)
C26 C25 C24 C28 173.1(2)
C11 C10 C9 C8 5.1(3)
C42 C10 C9 C8 -174.1(2)
C38 O6 C13 C8 -74.2(3)
C38 O6 C13 C12 109.0(3)
C11 C12 C13 O6 -176.3(2)
C14 C12 C13 O6 5.9(3)
C11 C12 C13 C8 7.0(3)
C14 C12 C13 C8 -170.8(2)
C29 O3 C23 C24 91.3(3)
C29 O3 C23 C22 -92.1(3)
C25 C24 C23 O3 -178.7(2)
C28 C24 C23 O3 6.3(3)
C25 C24 C23 C22 4.8(3)
C28 C24 C23 C22 -170.2(2)
O5 C1 C6 C5 179.5(2)
C2 C1 C6 C5 6.1(4)
O5 C1 C6 C7 6.0(3)
C2 C1 C6 C7 -167.3(2)
C25 C26 C27 C22 2.6(4)
C41 C26 C27 C22 -179.9(2)
C32 O4 C20 C19 108.0(3)
C32 O4 C20 C15 -78.4(3)
O5 C1 C2 C3 -180.0(2)
C6 C1 C2 C3 -6.7(4)
O5 C1 C2 C28 -9.9(4)
C6 C1 C2 C28 163.4(2)
C26 C27 C22 C23 0.0(3)
C26 C27 C22 C21 -176.1(2)
O3 C23 C22 C27 179.7(2)
C24 C23 C22 C27 -3.8(3)
O3 C23 C22 C21 -4.3(3)
C24 C23 C22 C21 172.2(2)
C10 C9 C8 C13 -0.1(3)
C10 C9 C8 C7 -177.2(2)
O6 C13 C8 C9 177.2(2)
C12 C13 C8 C9 -6.2(3)
O6 C13 C8 C7 -5.7(3)
C12 C13 C8 C7 170.9(2)
C11 C12 C14 C15 -53.0(3)
C13 C12 C14 C15 124.8(2)
C9 C10 C42 O2 171.8(3)
C11 C10 C42 O2 -7.4(4)
O4 C20 C15 C16 179.5(2)
C19 C20 C15 C16 -7.2(4)
O4 C20 C15 C14 -8.6(3)
C19 C20 C15 C14 164.7(2)
C12 C14 C15 C20 -63.7(3)
C12 C14 C15 C16 107.8(3)
C5 C6 C7 C8 -106.7(3)
C1 C6 C7 C8 66.5(3)
C9 C8 C7 C6 49.8(3)
C13 C8 C7 C6 -127.2(3)
C3 C2 C28 C24 107.4(3)
C1 C2 C28 C24 -62.3(3)
C25 C24 C28 C2 -49.5(3)
C23 C24 C28 C2 125.5(3)
C27 C22 C21 C19 46.3(3)
C23 C22 C21 C19 -129.5(2)
O4 C20 C19 C18 -179.6(2)
C15 C20 C19 C18 7.1(4)
O4 C20 C19 C21 8.2(3)
C15 C20 C19 C21 -165.1(2)
C22 C21 C19 C20 65.1(3)
C22 C21 C19 C18 -106.7(3)
C20 C19 C18 C17 -1.9(4)
C21 C19 C18 C17 170.2(3)
C1 C2 C3 C4 1.6(4)
C28 C2 C3 C4 -168.3(3)
C1 C6 C5 C4 -0.4(4)
C7 C6 C5 C4 172.9(2)
C20 C15 C16 C17 2.2(4)
C14 C15 C16 C17 -169.6(2)
C15 C16 C17 C18 2.7(4)
C19 C18 C17 C16 -2.9(4)
C2 C3 C4 C5 3.8(4)
C6 C5 C4 C3 -4.4(4)
C25 C26 C41 O1 -1.9(4)
C27 C26 C41 O1 -179.3(3)
C13 O6 C38 C39 -71.0(3)
C20 O4 C32 C33 -87.1(4)
C34 C33 C32 O4 -173.9(5)
C1 O5 C35 C36 -85.5(4)
O6 C38 C39 C40 178.7(3)
C23 O3 C29 C30 -175.7(4)
O5 C35 C36 C37 -173.5(5)
O3 C29 C30 C31 73.4(7)

loop_
_cod_related_entry_id
_cod_related_entry_database
_cod_related_entry_code
1 ChemSpider 9586067
